data_2006719
loop_
_publ_author_name
'Petrowitsch, Tanja'
'Sch\"urmann, Markus'
'Preut, Hans'
'Eilbracht, Peter'

_publ_section_title
;
 Dicarbonyl[\h^4^-(<i>E</i>)-(2,6,6-trimethylcyclohepta-2,4-dienylidene)ethyl
 acetate](triphenylphosphine)iron
;
_journal_issue 11
_journal_name_full 'Acta Crystallographica Section C'
_journal_page_first IUC9700023
_journal_paper_doi 10.1107/S0108270197099356
_journal_volume 53
_journal_year 1997
_chemical_formula_iupac '[Fe (C O)2 (C14 H20 O2) (C18 H15 P)]'
_chemical_formula_sum 'C34 H35 Fe O4 P'
_chemical_formula_weight 594.47
_chemical_name_systematic
;
Dicarbonyl[\h^4^-((E)-(2,6,6-Trimethyl-cyclohepta-2,4-dienylidene)-ethyl
acetat)]triphenylphosphine-iron
;
_space_group_IT_number 2
_symmetry_cell_setting triclinic
_symmetry_space_group_name_Hall '-P 1'
_symmetry_space_group_name_H-M 'P -1'
_audit_creation_method SHELXL
_cell_angle_alpha 114.5590(10)
_cell_angle_beta 95.9190(10)
_cell_angle_gamma 95.2490(10)
_cell_formula_units_Z 2
_cell_length_a 9.4810(10)
_cell_length_b 12.5920(10)
_cell_length_c 14.3220(10)
_cell_measurement_reflns_used 9734
_cell_measurement_temperature 293(2)
_cell_measurement_theta_max 24.67
_cell_measurement_theta_min 4.43
_cell_volume 1529.7(2)
_computing_cell_refinement 'DENZO and SCALEPACK (Otwinowski & Minor, 1997)'
_computing_data_collection 'Nonius KappaCCD'
_computing_data_reduction 'DENZO and SCALEPACK (Otwinowski & Minor, 1997)'
_computing_publication_material 'SHELXL-93 (Sheldrick, 1993), PARST95 (Nardelli, 1995)'
_computing_structure_refinement 'SHELXL-93 (Sheldrick, 1993)'
_computing_structure_solution 'SHELXS-86 (Sheldrick, 1990)'
_diffrn_ambient_temperature 293(2)
_diffrn_detector_area_resol_mean '19 vertical, 18 horizontal'
_diffrn_measurement_device_type 'Nonius KappaCCD'
_diffrn_measurement_method '360 frames via \w-rotation (\D\w=1\%) and two times 10s per frame'
_diffrn_radiation_monochromator graphite
_diffrn_radiation_source 'fine-focus sealed tube'
_diffrn_radiation_type MoK\a
_diffrn_radiation_wavelength 0.71069
_diffrn_reflns_av_R_equivalents 0.0460
_diffrn_reflns_av_sigmaI/netI 0.0843
_diffrn_reflns_limit_h_max 10
_diffrn_reflns_limit_h_min -10
_diffrn_reflns_limit_k_max 14
_diffrn_reflns_limit_k_min -14
_diffrn_reflns_limit_l_max 16
_diffrn_reflns_limit_l_min -16
_diffrn_reflns_number 9734
_diffrn_reflns_theta_max 24.67
_diffrn_reflns_theta_min 4.43
_diffrn_standards_decay_% 0
_diffrn_standards_number none
_exptl_absorpt_coefficient_mu 0.581
_exptl_absorpt_correction_type none
_exptl_crystal_colour orange
_exptl_crystal_density_diffrn 1.291
_exptl_crystal_density_meas ?
_exptl_crystal_description plate
_exptl_crystal_F_000 624
_exptl_crystal_size_max 0.8
_exptl_crystal_size_mid 0.25
_exptl_crystal_size_min 0.2
_refine_diff_density_max 0.458
_refine_diff_density_min -0.298
_refine_ls_extinction_method none
_refine_ls_goodness_of_fit_all 0.740
_refine_ls_goodness_of_fit_obs 0.824
_refine_ls_hydrogen_treatment refall
_refine_ls_matrix_type full
_refine_ls_number_parameters 482
_refine_ls_number_reflns 4867
_refine_ls_number_restraints 0
_refine_ls_restrained_S_all 0.740
_refine_ls_restrained_S_obs 0.824
_refine_ls_R_factor_all 0.0870
_refine_ls_R_factor_obs .0389
_refine_ls_shift/esd_max 0.012
_refine_ls_shift/esd_mean 0.002
_refine_ls_structure_factor_coef Fsqd
_refine_ls_weighting_details 'w=1/[\s^2^(Fo^2^)+(0.0806P)^2^] where P=(Fo^2^+2Fc^2^)/3'
_refine_ls_weighting_scheme calc
_refine_ls_wR_factor_all 0.1088
_refine_ls_wR_factor_obs .0906
_reflns_number_gt 2915
_reflns_number_total 4867
_reflns_threshold_expression >2sigma(I)
_cod_data_source_file qa0015.cif
_cod_data_source_block ccd181
_cod_depositor_comments
;
The following automatic conversions were performed:
'_geom_bond_publ_flag' value 'Yes' changed to 'yes' according to
'/home/saulius/struct/CIF-dictionaries/cif_core.dic' dictionary named
'cif_core.dic' version 2.4.1 from 2010-06-29 (27 times).

Automatic conversion script
Id: cif_fix_enum 1527 2010-12-29 10:47:43Z saulius 

The following automatic conversions were performed:

'_exptl_crystal_density_meas' value 'not determined' was changed to
'?' - the value is perceived as not measured.

Automatic conversion script
Id: cif_fix_values 3008 2015-01-20 13:52:24Z robertas 

The following automatic conversions were performed:

'_refine_ls_weighting_scheme' value 'calc
w=1/[\s^2^(Fo^2^)+(0.0806P)^2^] where P=(Fo^2^+2Fc^2^)/3' was changed
to 'calc'. New tag '_refine_ls_weighting_details' was created. The
value of the new tag was set to 'w=1/[\s^2^(Fo^2^)+(0.0806P)^2^]
where P=(Fo^2^+2Fc^2^)/3'.

Automatic conversion script
Id: cif_fix_values 3143 2015-03-26 13:38:13Z robertas 
;
_cod_database_code 2006719

loop_
_symmetry_equiv_pos_as_xyz
'x, y, z'
'-x, -y, -z'

loop_
_atom_site_aniso_label
_atom_site_aniso_U_11
_atom_site_aniso_U_22
_atom_site_aniso_U_33
_atom_site_aniso_U_12
_atom_site_aniso_U_13
_atom_site_aniso_U_23
Fe1 .0403(3) .0441(3) .0410(3) .0041(2) .0016(2) .0131(2)
P1 .0415(5) .0414(5) .0469(6) .0033(3) .0039(4) .0127(4)
O1 .055(2) .066(2) .074(2) -.0100(12) -.0052(13) .0080(15)
O2 .090(2) .069(2) .071(2) .0182(15) .0050(14) .037(2)
C1 .047(2) .054(2) .049(2) .008(2) .004(2) .017(2)
C2 .046(2) .052(2) .043(2) .007(2) .0040(14) .012(2)
C3 .051(2) .053(2) .049(2) -.001(2) .0027(15) .021(2)
C4 .056(2) .061(3) .041(2) .014(2) -.001(2) .020(2)
C5 .036(2) .055(2) .052(2) .006(2) .0024(15) .017(2)
C6 .053(2) .056(2) .045(2) .001(2) -.001(2) .008(2)
C7 .057(2) .061(3) .040(2) .006(2) .002(2) .012(2)
C8 .050(2) .056(2) .038(2) .008(2) .0095(14) .013(2)
C9 .045(2) .055(2) .040(2) .0036(15) .0037(14) .017(2)
C10 .077(3) .051(3) .068(3) -.004(2) .010(3) .004(2)
C11 .057(3) .088(4) .059(3) .002(2) -.006(2) -.002(3)
C12 .046(2) .065(3) .052(3) .003(2) .007(2) .020(2)
C13 .057(2) .058(3) .051(2) .010(2) .005(2) .008(2)
C14 .069(3) .070(3) .074(3) .020(2) .015(2) .017(2)
O3 .079(2) .067(2) .114(3) .0286(15) .006(2) .007(2)
C16 .079(3) .072(3) .195(6) .034(3) .007(3) .012(4)
C17 .101(5) .085(5) .533(19) .023(4) .056(7) .047(7)
O4 .088(2) .066(2) .119(3) .014(2) -.010(2) -.003(2)
C21 .045(2) .049(2) .047(2) .0027(14) .0044(14) .016(2)
C22 .054(2) .054(2) .055(2) .003(2) .002(2) .021(2)
C23 .063(3) .060(3) .075(3) -.010(2) -.002(2) .036(2)
C24 .047(2) .099(4) .084(3) -.001(2) .008(2) .058(3)
C25 .055(2) .089(3) .077(3) .014(2) .019(2) .043(3)
C26 .058(2) .060(3) .065(3) .009(2) .016(2) .023(2)
C31 .040(2) .042(2) .056(2) .0051(14) .0056(14) .012(2)
C32 .054(2) .066(3) .073(3) .006(2) .004(2) .031(2)
C33 .057(3) .087(3) .089(3) .019(2) -.002(2) .040(3)
C34 .092(4) .071(3) .085(3) .031(3) .008(2) .040(3)
C35 .085(3) .058(3) .096(4) .009(2) .015(3) .039(3)
C36 .053(2) .056(3) .082(3) .008(2) .003(2) .029(2)
C41 .043(2) .045(2) .051(2) .0027(14) .0081(15) .012(2)
C42 .060(2) .053(3) .068(3) .013(2) .004(2) .011(2)
C43 .072(3) .062(3) .059(3) .008(2) .002(2) -.008(2)
C44 .075(3) .087(4) .046(3) .004(2) .001(2) .010(3)
C45 .087(3) .085(3) .048(3) .012(2) -.001(2) .024(3)
C46 .074(2) .049(2) .052(3) .008(2) .007(2) .014(2)

loop_
_atom_site_label
_atom_site_fract_x
_atom_site_fract_y
_atom_site_fract_z
_atom_site_U_iso_or_equiv
_atom_site_thermal_displace_type
_atom_site_calc_flag
_atom_site_refinement_flags
_atom_site_occupancy
_atom_site_disorder_group
_atom_site_type_symbol
Fe1 .37926(4) .62762(4) .79700(3) .0441(2) Uani d . 1 . Fe
P1 .22844(8) .72811(7) .89998(7) .0458(2) Uani d . 1 . P
O1 .6047(3) .8164(2) .9384(2) .0748(8) Uani d . 1 . O
O2 .4294(3) .4554(2) .8787(2) .0743(8) Uani d . 1 . O
C1 .5164(3) .7416(3) .8830(3) .0520(9) Uani d . 1 . C
C2 .4049(3) .5220(3) .8461(3) .0502(9) Uani d . 1 . C
C3 .4298(4) .6476(3) .6688(3) .0521(9) Uani d . 1 . C
H3 .470(3) .723(3) .678(2) .044(9) Uiso d . 1 . H
C4 .2804(4) .6277(4) .6627(3) .0535(9) Uani d . 1 . C
H4 .231(4) .682(3) .660(3) .075(13) Uiso d . 1 . H
C5 .2132(4) .5275(3) .6710(3) .0502(9) Uani d . 1 . C
H5 .126(3) .534(2) .686(2) .041(9) Uiso d . 1 . H
C6 .2181(3) .4014(3) .5918(3) .0570(9) Uani d . 1 . C
C7 .3537(4) .3936(4) .5412(3) .0568(10) Uani d . 1 . C
H7A .352(3) .441(3) .505(2) .046(10) Uiso d . 1 . H
H7B .352(4) .302(4) .492(3) .081(12) Uiso d . 1 . H
C8 .4901(3) .4406(3) .6172(2) .0504(8) Uani d . 1 . C
C9 .5212(3) .5683(3) .6810(2) .0478(8) Uani d . 1 . C
C10 .2059(6) .3133(4) .6377(4) .0738(13) Uani d . 1 . C
H10A .196(3) .232(3) .582(3) .060(10) Uiso d . 1 . H
H10B .290(4) .321(3) .686(3) .074(12) Uiso d . 1 . H
H10C .128(5) .312(4) .672(4) .110(17) Uiso d . 1 . H
C11 .0887(5) .3667(5) .5045(4) .0814(15) Uani d . 1 . C
H11A .091(4) .285(4) .448(3) .088(13) Uiso d . 1 . H
H11B .005(4) .370(3) .532(3) .078(13) Uiso d . 1 . H
H11C .095(4) .431(4) .476(3) .085(15) Uiso d . 1 . H
C12 .6798(4) .6203(4) .7198(3) .0565(10) Uani d . 1 . C
H12A .730(4) .583(3) .659(3) .067(10) Uiso d . 1 . H
H12B .685(3) .704(3) .740(3) .057(10) Uiso d . 1 . H
H12C .721(3) .604(3) .782(3) .067(11) Uiso d . 1 . H
C13 .5878(4) .3711(3) .6224(3) .0609(10) Uani d . 1 . C
H13 .665(3) .407(3) .671(3) .050(9) Uiso d . 1 . H
C14 .5828(5) .2454(4) .5581(3) .0747(11) Uani d . 1 . C
O3 .7077(3) .2112(2) .5804(3) .0971(10) Uani d . 1 . O
C16 .7225(6) .0882(4) .5197(6) .130(2) Uani d . 1 . C
H16A .6421(6) .0365(4) .5224(6) .211(14) Uiso calc R 1 . H
H16B .7246(6) .0728(4) .4477(6) .211(14) Uiso calc R 1 . H
C17 .8451(7) .0686(6) .5605(10) .268(7) Uani d . 1 . C
H17A .8578(7) -.0121(6) .5220(10) .211(14) Uiso calc R 1 . H
H17B .8417(7) .0839(6) .6317(10) .211(14) Uiso calc R 1 . H
H17C .9238(7) .1200(6) .5572(10) .211(14) Uiso calc R 1 . H
O4 .4871(3) .1756(3) .4939(3) .1077(12) Uani d . 1 . O
C21 .0640(3) .6529(3) .9155(3) .0487(8) Uani d . 1 . C
C22 .0278(4) .5317(3) .8656(3) .0561(9) Uani d . 1 . C
H22 .092(3) .486(3) .819(3) .051(9) Uiso d . 1 . H
C23 -.0980(4) .4772(4) .8797(3) .0658(11) Uani d . 1 . C
H23 -.117(4) .395(4) .842(3) .095(15) Uiso d . 1 . H
C24 -.1845(4) .5428(4) .9436(4) .0711(12) Uani d . 1 . C
H24 -.273(4) .506(3) .957(3) .083(12) Uiso d . 1 . H
C25 -.1481(4) .6634(4) .9955(4) .0703(11) Uani d . 1 . C
H25 -.207(4) .714(3) 1.041(3) .070(11) Uiso d . 1 . H
C26 -.0257(4) .7182(4) .9820(3) .0619(10) Uani d . 1 . C
H26 -.005(3) .798(3) 1.011(3) .064(12) Uiso d . 1 . H
C31 .1653(3) .8363(3) .8588(3) .0492(8) Uani d . 1 . C
C32 .0258(4) .8246(4) .8124(3) .0646(10) Uani d . 1 . C
H32 -.046(4) .764(3) .811(3) .067(11) Uiso d . 1 . H
C33 -.0141(5) .9021(4) .7729(4) .0770(13) Uani d . 1 . C
H33 -.105(4) .892(3) .743(3) .068(11) Uiso d . 1 . H
C34 .0829(5) .9929(4) .7790(4) .0799(13) Uani d . 1 . C
H34 .056(4) 1.054(3) .760(3) .076(12) Uiso d . 1 . H
C35 .2217(5) 1.0052(4) .8235(4) .0775(13) Uani d . 1 . C
H35 .287(4) 1.059(4) .823(3) .088(15) Uiso d . 1 . H
C36 .2631(4) .9275(3) .8616(3) .0644(11) Uani d . 1 . C
H36 .354(3) .934(3) .888(2) .051(10) Uiso d . 1 . H
C41 .3084(3) .8132(3) 1.0369(3) .0496(8) Uani d . 1 . C
C42 .3021(4) .9316(3) 1.0948(3) .0653(11) Uani d . 1 . C
H42 .260(4) .977(4) 1.061(3) .095(14) Uiso d . 1 . H
C43 .3628(4) .9874(4) 1.1989(3) .0770(13) Uani d . 1 . C
H43 .360(4) 1.066(4) 1.235(3) .081(13) Uiso d . 1 . H
C44 .4259(5) .9265(4) 1.2472(4) .0770(13) Uani d . 1 . C
H44 .467(4) .964(3) 1.319(3) .073(11) Uiso d . 1 . H
C45 .4334(5) .8094(4) 1.1908(3) .0762(12) Uani d . 1 . C
H45 .478(4) .763(3) 1.224(3) .081(13) Uiso d . 1 . H
C46 .3761(4) .7532(4) 1.0869(3) .0607(10) Uani d . 1 . C
H46 .388(3) .678(3) 1.050(3) .064(11) Uiso d . 1 . H

loop_
_atom_type_symbol
_atom_type_description
_atom_type_scat_dispersion_real
_atom_type_scat_dispersion_imag
_atom_type_scat_source
C C 0.0033 0.0016 'International Tables Vol C Tables 4.2.6.8 and 6.1.1.4'
H H 0.0000 0.0000 'International Tables Vol C Tables 4.2.6.8 and 6.1.1.4'
O O 0.0106 0.0060 'International Tables Vol C Tables 4.2.6.8 and 6.1.1.4'
P P 0.1023 0.0942 'International Tables Vol C Tables 4.2.6.8 and 6.1.1.4'
Fe Fe 0.3463 0.8444 'International Tables Vol C Tables 4.2.6.8 and 6.1.1.4'

loop_
_geom_angle_atom_site_label_1
_geom_angle_atom_site_label_2
_geom_angle_atom_site_label_3
_geom_angle
_geom_angle_publ_flag
C2 Fe1 C1 98.58(15) yes
C2 Fe1 C3 134.35(15) yes
C1 Fe1 C3 93.4(2) yes
C2 Fe1 C4 136.8(2) yes
C1 Fe1 C4 122.3(2) yes
C3 Fe1 C4 39.97(13) ?
C2 Fe1 C5 99.35(14) yes
C1 Fe1 C5 161.86(15) yes
C3 Fe1 C5 71.88(14) ?
C4 Fe1 C5 39.67(14) ?
C2 Fe1 C9 96.31(14) yes
C1 Fe1 C9 90.45(13) yes
C3 Fe1 C9 39.47(13) ?
C4 Fe1 C9 72.02(13) ?
C5 Fe1 C9 84.82(13) ?
C2 Fe1 P1 99.92(11) yes
C1 Fe1 P1 86.15(11) yes
C3 Fe1 P1 124.82(11) yes
C4 Fe1 P1 96.45(11) yes
C5 Fe1 P1 93.51(10) yes
C9 Fe1 P1 163.74(9) yes
C31 P1 C21 103.62(15) yes
C31 P1 C41 105.1(2) yes
C21 P1 C41 99.79(15) yes
C31 P1 Fe1 110.62(11) ?
C21 P1 Fe1 121.53(11) ?
C41 P1 Fe1 114.43(10) ?
O1 C1 Fe1 179.3(3) yes
O2 C2 Fe1 176.3(3) yes
C4 C3 C9 122.7(4) yes
C4 C3 Fe1 70.0(2) ?
C9 C3 Fe1 75.0(2) ?
C3 C4 C5 120.5(4) yes
C3 C4 Fe1 70.0(2) ?
C5 C4 Fe1 72.7(2) ?
C4 C5 C6 122.3(3) yes
C4 C5 Fe1 67.7(2) ?
C6 C5 Fe1 123.6(2) ?
C10 C6 C5 112.8(3) ?
C10 C6 C7 110.0(3) ?
C5 C6 C7 111.4(3) yes
C10 C6 C11 107.8(4) ?
C5 C6 C11 107.5(3) ?
C7 C6 C11 107.1(3) ?
C8 C7 C6 114.0(3) yes
C13 C8 C9 120.0(3) ?
C13 C8 C7 122.3(3) ?
C9 C8 C7 117.5(3) yes
C3 C9 C8 122.1(3) yes
C3 C9 C12 115.3(3) ?
C8 C9 C12 116.1(3) ?
C3 C9 Fe1 65.5(2) ?
C8 C9 Fe1 111.8(2) ?
C12 C9 Fe1 115.6(2) ?
C8 C13 C14 127.9(4) ?
O4 C14 O3 121.0(4) ?
O4 C14 C13 129.4(4) ?
O3 C14 C13 109.6(4) ?
C14 O3 C16 116.6(4) ?
C17 C16 O3 107.6(5) ?
C22 C21 C26 118.4(3) ?
C22 C21 P1 121.7(3) ?
C26 C21 P1 119.9(3) ?
C21 C22 C23 120.2(4) ?
C24 C23 C22 120.3(4) ?
C23 C24 C25 120.1(4) ?
C26 C25 C24 120.3(4) ?
C25 C26 C21 120.7(4) ?
C32 C31 C36 117.2(3) ?
C32 C31 P1 122.7(3) ?
C36 C31 P1 119.6(3) ?
C33 C32 C31 120.9(4) ?
C34 C33 C32 120.9(4) ?
C33 C34 C35 119.2(4) ?
C34 C35 C36 120.4(5) ?
C35 C36 C31 121.4(4) ?
C42 C41 C46 117.7(3) ?
C42 C41 P1 124.7(3) ?
C46 C41 P1 117.5(3) ?
C41 C42 C43 120.3(4) ?
C44 C43 C42 121.1(4) ?
C43 C44 C45 119.2(4) ?
C44 C45 C46 120.4(5) ?
C45 C46 C41 121.1(4) ?

loop_
_geom_bond_atom_site_label_1
_geom_bond_atom_site_label_2
_geom_bond_site_symmetry_2
_geom_bond_distance
_geom_bond_publ_flag
Fe1 C2 . 1.768(4) yes
Fe1 C1 . 1.768(3) yes
Fe1 C3 . 2.052(4) yes
Fe1 C4 . 2.052(3) yes
Fe1 C5 . 2.117(3) yes
Fe1 C9 . 2.178(3) yes
Fe1 P1 . 2.2441(9) yes
P1 C31 . 1.818(3) yes
P1 C21 . 1.831(3) yes
P1 C41 . 1.835(3) yes
O1 C1 . 1.147(4) yes
O2 C2 . 1.147(4) yes
C3 C4 . 1.403(5) yes
C3 C9 . 1.433(5) yes
C4 C5 . 1.416(5) yes
C5 C6 . 1.529(5) yes
C6 C10 . 1.508(6) yes
C6 C7 . 1.531(5) yes
C6 C11 . 1.546(5) yes
C7 C8 . 1.498(4) yes
C8 C13 . 1.347(5) yes
C8 C9 . 1.464(4) yes
C9 C12 . 1.531(4) yes
C13 C14 . 1.457(5) yes
C14 O4 . 1.205(5) yes
C14 O3 . 1.348(4) yes
O3 C16 . 1.457(5) yes
C16 C17 . 1.336(9) ?
C21 C22 . 1.381(5) ?
C21 C26 . 1.397(5) ?
C22 C23 . 1.396(5) ?
C23 C24 . 1.357(6) ?
C24 C25 . 1.375(6) ?
C25 C26 . 1.368(5) ?
C31 C32 . 1.384(5) ?
C31 C36 . 1.393(5) ?
C32 C33 . 1.377(6) ?
C33 C34 . 1.367(6) ?
C34 C35 . 1.367(6) ?
C35 C36 . 1.371(5) ?
C41 C42 . 1.383(5) ?
C41 C46 . 1.393(5) ?
C42 C43 . 1.388(6) ?
C43 C44 . 1.365(6) ?
C44 C45 . 1.368(6) ?
C45 C46 . 1.378(5) ?

loop_
_geom_torsion_atom_site_label_1
_geom_torsion_atom_site_label_2
_geom_torsion_atom_site_label_3
_geom_torsion_atom_site_label_4
_geom_torsion
_geom_torsion_publ_flag
C2 Fe1 P1 C31 -173.91(15) ?
C1 Fe1 P1 C31 88.0(2) ?
C3 Fe1 P1 C31 -3.5(2) ?
C4 Fe1 P1 C31 -34.1(2) ?
C5 Fe1 P1 C31 -73.78(15) ?
C9 Fe1 P1 C31 9.8(3) ?
C2 Fe1 P1 C21 -52.2(2) ?
C1 Fe1 P1 C21 -150.2(2) ?
C3 Fe1 P1 C21 118.3(2) ?
C4 Fe1 P1 C21 87.7(2) ?
C5 Fe1 P1 C21 48.0(2) ?
C9 Fe1 P1 C21 131.5(3) ?
C2 Fe1 P1 C41 67.7(2) ?
C1 Fe1 P1 C41 -30.4(2) ?
C3 Fe1 P1 C41 -121.9(2) ?
C4 Fe1 P1 C41 -152.5(2) ?
C5 Fe1 P1 C41 167.8(2) ?
C9 Fe1 P1 C41 -108.7(3) ?
C2 Fe1 C1 O1 -16.E1(2) ?
C3 Fe1 C1 O1 6.E1(2) ?
C4 Fe1 C1 O1 3.E1(2) ?
C5 Fe1 C1 O1 3.E1(2) ?
C9 Fe1 C1 O1 10.E1(2) ?
P1 Fe1 C1 O1 -6.E1(2) ?
C1 Fe1 C2 O2 -38.(5) ?
C3 Fe1 C2 O2 65.(5) ?
C4 Fe1 C2 O2 124.(5) ?
C5 Fe1 C2 O2 139.(5) ?
C9 Fe1 C2 O2 53.(5) ?
P1 Fe1 C2 O2 -126.(5) ?
C2 Fe1 C3 C4 114.9(3) ?
C1 Fe1 C3 C4 -139.6(2) ?
C4 Fe1 C3 C4 0.000(2) ?
C5 Fe1 C3 C4 29.5(2) ?
C9 Fe1 C3 C4 133.9(3) ?
P1 Fe1 C3 C4 -51.9(3) ?
C2 Fe1 C3 C9 -19.0(3) ?
C1 Fe1 C3 C9 86.5(2) ?
C4 Fe1 C3 C9 -133.9(3) ?
C5 Fe1 C3 C9 -104.3(2) ?
C9 Fe1 C3 C9 0.000(3) ?
P1 Fe1 C3 C9 174.22(14) ?
C9 C3 C4 C5 1.6(5) yes
Fe1 C3 C4 C5 -54.3(3) ?
C9 C3 C4 Fe1 55.9(3) ?
Fe1 C3 C4 Fe1 0.000(2) ?
C2 Fe1 C4 C3 -108.6(3) ?
C1 Fe1 C4 C3 49.9(3) ?
C3 Fe1 C4 C3 0.000(2) ?
C5 Fe1 C4 C3 -132.8(3) ?
C9 Fe1 C4 C3 -28.8(2) ?
P1 Fe1 C4 C3 139.4(2) ?
C2 Fe1 C4 C5 24.2(3) ?
C1 Fe1 C4 C5 -177.2(2) ?
C3 Fe1 C4 C5 132.8(3) ?
C5 Fe1 C4 C5 0.0 ?
C9 Fe1 C4 C5 104.0(2) ?
P1 Fe1 C4 C5 -87.7(2) ?
C3 C4 C5 C6 -63.5(5) yes
Fe1 C4 C5 C6 -116.6(3) ?
C3 C4 C5 Fe1 53.1(3) ?
Fe1 C4 C5 Fe1 0.0 ?
C2 Fe1 C5 C4 -163.5(2) ?
C1 Fe1 C5 C4 7.5(6) ?
C3 Fe1 C5 C4 -29.7(2) ?
C4 Fe1 C5 C4 0.0 ?
C9 Fe1 C5 C4 -67.9(2) ?
P1 Fe1 C5 C4 95.9(2) ?
C2 Fe1 C5 C6 -48.5(3) ?
C1 Fe1 C5 C6 122.5(5) ?
C3 Fe1 C5 C6 85.2(3) ?
C4 Fe1 C5 C6 114.9(4) ?
C9 Fe1 C5 C6 47.0(3) ?
P1 Fe1 C5 C6 -149.2(3) ?
C4 C5 C6 C10 152.5(4) ?
Fe1 C5 C6 C10 69.4(4) ?
C4 C5 C6 C7 28.3(5) yes
Fe1 C5 C6 C7 -54.9(4) ?
C4 C5 C6 C11 -88.8(4) ?
Fe1 C5 C6 C11 -172.0(3) ?
C10 C6 C7 C8 -71.2(4) ?
C5 C6 C7 C8 54.7(5) yes
C11 C6 C7 C8 172.0(4) ?
C6 C7 C8 C13 115.4(4) ?
C6 C7 C8 C9 -69.8(5) yes
C4 C3 C9 C8 47.6(5) yes
Fe1 C3 C9 C8 101.3(3) ?
C4 C3 C9 C12 -161.7(3) ?
Fe1 C3 C9 C12 -108.0(3) ?
C4 C3 C9 Fe1 -53.7(3) ?
Fe1 C3 C9 Fe1 0.000(2) ?
C13 C8 C9 C3 171.8(3) ?
C7 C8 C9 C3 -3.1(5) yes
C13 C8 C9 C12 21.3(5) ?
C7 C8 C9 C12 -153.6(3) ?
C13 C8 C9 Fe1 -114.3(3) ?
C7 C8 C9 Fe1 70.8(3) ?
C2 Fe1 C9 C3 166.5(2) ?
C1 Fe1 C9 C3 -94.9(2) ?
C3 Fe1 C9 C3 0.000(3) ?
C4 Fe1 C9 C3 29.1(2) ?
C5 Fe1 C9 C3 67.6(2) ?
P1 Fe1 C9 C3 -17.2(4) ?
C2 Fe1 C9 C8 49.9(2) ?
C1 Fe1 C9 C8 148.6(2) ?
C3 Fe1 C9 C8 -116.6(3) ?
C4 Fe1 C9 C8 -87.4(2) ?
C5 Fe1 C9 C8 -49.0(2) ?
P1 Fe1 C9 C8 -133.7(3) ?
C2 Fe1 C9 C12 -85.9(3) ?
C1 Fe1 C9 C12 12.8(3) ?
C3 Fe1 C9 C12 107.6(3) ?
C4 Fe1 C9 C12 136.8(3) ?
C5 Fe1 C9 C12 175.2(3) ?
P1 Fe1 C9 C12 90.5(4) ?
C9 C8 C13 C14 -173.2(4) ?
C7 C8 C13 C14 1.5(6) ?
C8 C13 C14 O4 -7.1(8) ?
C8 C13 C14 O3 173.5(4) ?
O4 C14 O3 C16 2.8(7) ?
C13 C14 O3 C16 -177.7(4) ?
C14 O3 C16 C17 -173.3(7) ?
C31 P1 C21 C22 125.9(3) ?
C41 P1 C21 C22 -125.8(3) ?
Fe1 P1 C21 C22 0.9(3) ?
C31 P1 C21 C26 -56.4(3) ?
C41 P1 C21 C26 51.9(3) ?
Fe1 P1 C21 C26 178.6(2) ?
C26 C21 C22 C23 1.9(5) ?
P1 C21 C22 C23 179.6(3) ?
C21 C22 C23 C24 -1.0(6) ?
C22 C23 C24 C25 -0.5(6) ?
C23 C24 C25 C26 0.9(6) ?
C24 C25 C26 C21 0.1(6) ?
C22 C21 C26 C25 -1.5(5) ?
P1 C21 C26 C25 -179.2(3) ?
C21 P1 C31 C32 -22.4(3) ?
C41 P1 C31 C32 -126.7(3) ?
Fe1 P1 C31 C32 109.3(3) ?
C21 P1 C31 C36 165.8(3) ?
C41 P1 C31 C36 61.5(3) ?
Fe1 P1 C31 C36 -62.5(3) ?
C36 C31 C32 C33 -1.5(6) ?
P1 C31 C32 C33 -173.4(3) ?
C31 C32 C33 C34 -0.3(7) ?
C32 C33 C34 C35 1.0(7) ?
C33 C34 C35 C36 0.0(7) ?
C34 C35 C36 C31 -1.8(7) ?
C32 C31 C36 C35 2.5(6) ?
P1 C31 C36 C35 174.7(3) ?
C31 P1 C41 C42 7.0(3) ?
C21 P1 C41 C42 -100.1(3) ?
Fe1 P1 C41 C42 128.5(3) ?
C31 P1 C41 C46 -175.2(3) ?
C21 P1 C41 C46 77.8(3) ?
Fe1 P1 C41 C46 -53.6(3) ?
C46 C41 C42 C43 0.4(5) ?
P1 C41 C42 C43 178.3(3) ?
C41 C42 C43 C44 -2.0(6) ?
C42 C43 C44 C45 2.2(7) ?
C43 C44 C45 C46 -0.9(7) ?
C44 C45 C46 C41 -0.6(6) ?
C42 C41 C46 C45 0.8(5) ?
P1 C41 C46 C45 -177.2(3) ?
